data_4322918
loop_
_publ_author_name
'Dieter Sellmann'
'Torsten Gottschalk-Gaudig'
'Frank W. Heinemann'

_publ_contact_author
;                                                                               
        Prof. Dr. D. Sellmann      
        Institut f\"ur Anorganische Chemie II                                   
        Universit\"at Erlangen-N\"urnberg                                       
        Egerlandstr. 1                                                          
        D-91058 Erlangen                                                        
        Bundesrepublik Deutschland                                              
;
_publ_contact_author_email SELLMANN@ANORGANIK.CHEMIE.UNI-ERLANGEN.DE
_publ_contact_author_fax '049 9131 85-7367'
_publ_contact_author_phone '049 9131 85-7360'
_publ_section_title
;
 Transition Metal Complexes with Sulfur Ligands. 130.1 Synthesis,
 Structure, and Reactivity of the Sulfur-Rich Ruthenium Hydride Complexes
 [Ru(H)(PR~3~)('S~4~')]^-^ and the \h2-H2 Complex
 [Ru(H~2~)(PCy~3~)('S~4~')] (R = Ph, ^i^Pr, Cy; 'S~4~'2- =
 1,2-Bis((2-mercaptophenyl)thio)ethane(2-))
;
_journal_name_full 'Inorganic Chemistry'
_journal_page_first 3982
_journal_page_last 3988
_journal_paper_doi 10.1021/ic971068r
_journal_volume 37
_journal_year 1998
_chemical_formula_sum 'C33 H57 Li O2.5 P Ru S4'
_chemical_formula_weight 761.01
_chemical_name_systematic
; 
 ? 
;
_space_group_IT_number 14
_symmetry_cell_setting monoclinic
_symmetry_space_group_name_Hall '-P 2yn'
_symmetry_space_group_name_H-M 'P 1 21/n 1'
_atom_sites_solution_hydrogens difmap
_atom_sites_solution_primary direct
_atom_sites_solution_secondary difmap
_audit_creation_method SHELXL
_cell_angle_alpha 90.00
_cell_angle_beta 95.040(10)
_cell_angle_gamma 90.00
_cell_formula_units_Z 4
_cell_length_a 14.016(2)
_cell_length_b 10.452(3)
_cell_length_c 25.906(4)
_cell_measurement_reflns_used 18
_cell_measurement_temperature 175(2)
_cell_measurement_theta_max 15.5
_cell_measurement_theta_min 14.0
_cell_volume 3780.4(13)
_computing_cell_refinement 'P3 (Siemens Analytical X-Ray Instr., 1989)'
_computing_data_collection 'P3 (Siemens Analytical X-Ray Instr., 1989)'
_computing_data_reduction 'XDISK (Siemens Analytical X-Ray Instr. , 1989)'
_computing_molecular_graphics 'SHELXTL 5.03 (Siemens Analytical X-Ray Instr, 1995)'
_computing_publication_material 'SHELXTL 5.03 (Siemens Analytical X-Ray Instr, 1995)'
_computing_structure_refinement 'SHELXTL 5.03 (Siemens Analytical X-Ray Instr, 1995)'
_computing_structure_solution 'SHELXTL-PLUS (Siemens Analytical X-Ray Instr, 1990)'
_diffrn_ambient_temperature 175(2)
_diffrn_measurement_device 'Siemens P4'
_diffrn_measurement_method 'profile data from \w-scans'
_diffrn_radiation_monochromator graphite
_diffrn_radiation_source 'fine-focus sealed tube'
_diffrn_radiation_type MoK\a
_diffrn_radiation_wavelength 0.71073
_diffrn_reflns_av_R_equivalents 0.0303
_diffrn_reflns_av_sigmaI/netI 0.0604
_diffrn_reflns_limit_h_max 12
_diffrn_reflns_limit_h_min -17
_diffrn_reflns_limit_k_max 13
_diffrn_reflns_limit_k_min -13
_diffrn_reflns_limit_l_max 33
_diffrn_reflns_limit_l_min -33
_diffrn_reflns_number 11814
_diffrn_reflns_theta_max 27.06
_diffrn_reflns_theta_min 2.10
_diffrn_standards_interval_count 100
_diffrn_standards_number 3
_exptl_absorpt_coefficient_mu 0.706
_exptl_crystal_colour yellow
_exptl_crystal_density_diffrn 1.337
_exptl_crystal_description block
_exptl_crystal_F_000 1604
_exptl_crystal_size_max 0.60
_exptl_crystal_size_mid 0.50
_exptl_crystal_size_min 0.40
_refine_diff_density_max 0.778
_refine_diff_density_min -0.574
_refine_diff_density_rms 0.087
_refine_ls_extinction_method none
_refine_ls_goodness_of_fit_all 0.925
_refine_ls_goodness_of_fit_obs 0.873
_refine_ls_hydrogen_treatment refxyz
_refine_ls_matrix_type full
_refine_ls_number_parameters 529
_refine_ls_number_reflns 8294
_refine_ls_number_restraints 0
_refine_ls_restrained_S_all 0.925
_refine_ls_restrained_S_obs 0.873
_refine_ls_R_factor_all 0.0452
_refine_ls_R_factor_obs 0.0294
_refine_ls_shift/esd_max -0.014
_refine_ls_shift/esd_mean 0.001
_refine_ls_structure_factor_coef Fsqd
_refine_ls_weighting_details 'w=1/[\s^2^(Fo^2^)+(0.0493P)^2^+0.0000P] where P=(Fo^2^+2Fc^2^)/3'
_refine_ls_weighting_scheme calc
_refine_ls_wR_factor_all 0.0906
_refine_ls_wR_factor_obs 0.0713
_reflns_number_observed 5940
_reflns_number_total 8294
_reflns_observed_criterion >2sigma(I)
_cod_data_source_file ic971068r_2.cif
_cod_data_source_block tg37
_cod_depositor_comments
;
The following automatic conversions were performed:

'_refine_ls_weighting_scheme' value 'calc
w=1/[\s^2^(Fo^2^)+(0.0493P)^2^+0.0000P] where P=(Fo^2^+2Fc^2^)/3' was
changed to 'calc'. New tag '_refine_ls_weighting_details' was
created. The value of the new tag was set to
'w=1/[\s^2^(Fo^2^)+(0.0493P)^2^+0.0000P] where P=(Fo^2^+2Fc^2^)/3'.

Automatic conversion script
Id: cif_fix_values 3143 2015-03-26 13:38:13Z robertas 
;
_cod_original_formula_sum 'C33 H57 Li O2.50 P Ru S4'
_cod_database_code 4322918

loop_
_symmetry_equiv_pos_as_xyz
'x, y, z'
'-x+1/2, y+1/2, -z+1/2'
'-x, -y, -z'
'x-1/2, -y-1/2, z-1/2'

loop_
_atom_site_aniso_label
_atom_site_aniso_U_11
_atom_site_aniso_U_22
_atom_site_aniso_U_33
_atom_site_aniso_U_23
_atom_site_aniso_U_13
_atom_site_aniso_U_12
Ru1 0.01873(12) 0.01884(11) 0.01556(10) -0.00040(9) 0.00014(7) -0.00059(10)
S1 0.0257(4) 0.0271(4) 0.0170(3) 0.0013(3) -0.0023(3) -0.0023(3)
S2 0.0222(4) 0.0228(3) 0.0152(3) -0.0004(3) 0.0006(3) -0.0009(3)
S3 0.0228(4) 0.0279(4) 0.0189(3) -0.0008(3) 0.0022(3) 0.0017(3)
S4 0.0255(4) 0.0262(4) 0.0212(3) -0.0032(3) -0.0032(3) -0.0014(3)
P1 0.0220(4) 0.0244(4) 0.0207(4) 0.0022(3) 0.0026(3) -0.0011(3)
C1 0.035(2) 0.026(2) 0.026(2) 0.0036(13) 0.0048(14) 0.0009(14)
C2 0.061(3) 0.0047(13) 0.039(2) -0.0043(13) 0.001(2) -0.0047(15)
C3 0.050(2) 0.0089(14) 0.041(2) 0.0016(13) 0.008(2) 0.0083(14)
C4 0.031(2) 0.027(2) 0.043(2) 0.0080(15) 0.004(2) -0.0074(14)
C5 0.036(2) 0.050(3) 0.080(3) 0.016(2) 0.007(2) -0.019(2)
C6 0.028(2) 0.056(3) 0.061(3) 0.011(2) 0.016(2) 0.001(2)
C7 0.033(2) 0.035(2) 0.0209(14) 0.0023(13) 0.0063(13) 0.0066(15)
C8 0.063(3) 0.044(2) 0.029(2) 0.011(2) 0.014(2) 0.008(2)
C9 0.047(2) 0.043(2) 0.023(2) -0.0058(15) 0.006(2) 0.008(2)
C15 0.0159(14) 0.029(2) 0.0211(13) 0.0000(12) 0.0006(11) -0.0003(12)
C14 0.029(2) 0.023(2) 0.028(2) 0.0030(12) 0.0017(13) -0.0006(13)
C13 0.029(2) 0.027(2) 0.044(2) 0.0042(15) 0.003(2) -0.0087(14)
C12 0.025(2) 0.040(2) 0.041(2) -0.003(2) -0.0068(14) -0.007(2)
C11 0.029(2) 0.0198(15) 0.031(2) -0.0007(12) -0.0056(13) -0.0014(13)
C10 0.025(2) 0.0145(13) 0.0234(14) -0.0028(11) 0.0007(12) -0.0003(12)
C25 0.021(2) 0.030(2) 0.0251(15) 0.0052(12) 0.0028(12) -0.0027(13)
C24 0.023(2) 0.044(2) 0.035(2) 0.002(2) 0.0084(14) 0.003(2)
C23 0.018(2) 0.063(3) 0.046(2) 0.004(2) 0.005(2) 0.007(2)
C22 0.020(2) 0.070(3) 0.041(2) 0.007(2) -0.002(2) -0.008(2)
C21 0.025(2) 0.045(2) 0.030(2) 0.001(2) -0.0010(13) -0.009(2)
C20 0.023(2) 0.0237(15) 0.0255(15) 0.0048(12) 0.0010(12) -0.0033(12)
C16 0.027(2) 0.0087(12) 0.0270(15) 0.0024(11) -0.0021(12) -0.0009(12)
C26 0.021(2) 0.037(2) 0.0248(15) -0.0016(13) 0.0002(13) 0.0024(14)
Li1 0.029(3) 0.038(3) 0.026(3) -0.003(2) 0.000(2) -0.002(3)
O30 0.047(2) 0.0394(14) 0.0268(12) 0.0001(10) 0.0029(11) -0.0113(12)
C31 0.039(2) 0.053(2) 0.039(2) 0.004(2) 0.014(2) -0.006(2)
C32 0.026(2) 0.047(2) 0.051(2) 0.007(2) 0.005(2) -0.003(2)
C33 0.053(3) 0.046(2) 0.024(2) -0.007(2) -0.002(2) -0.006(2)
C34 0.069(3) 0.048(2) 0.036(2) -0.008(2) -0.003(2) -0.003(2)
O40 0.0305(13) 0.0327(12) 0.0391(13) -0.0090(11) -0.0083(10) 0.0027(11)
C41 0.037(2) 0.033(2) 0.033(2) -0.002(2) -0.0074(15) -0.003(2)
C42 0.039(2) 0.043(2) 0.047(2) 0.008(2) -0.013(2) -0.003(2)
C43 0.036(2) 0.048(3) 0.063(3) 0.005(2) -0.002(2) 0.012(2)
C44 0.044(3) 0.048(2) 0.059(3) -0.016(2) -0.012(2) 0.015(2)

loop_
_atom_site_label
_atom_site_type_symbol
_atom_site_fract_x
_atom_site_fract_y
_atom_site_fract_z
_atom_site_U_iso_or_equiv
_atom_site_thermal_displace_type
_atom_site_occupancy
_atom_site_calc_flag
_atom_site_refinement_flags
_atom_site_disorder_group
Ru1 Ru -0.00859(2) 0.81266(2) 0.128224(8) 0.01779(7) Uani 1 d . .
S1 S 0.11538(6) 0.88658(7) 0.19126(3) 0.0235(2) Uani 1 d . .
S2 S 0.04914(5) 0.96440(7) 0.07218(3) 0.02014(15) Uani 1 d . .
S3 S -0.11989(6) 0.97040(7) 0.14994(3) 0.0232(2) Uani 1 d . .
S4 S -0.12253(6) 0.75465(8) 0.05893(3) 0.0246(2) Uani 1 d . .
P1 P -0.05910(6) 0.64642(8) 0.17850(3) 0.0223(2) Uani 1 d . .
C1 C -0.0120(3) 0.4850(3) 0.16197(13) 0.0290(7) Uani 1 d . .
C2 C -0.0373(3) 0.4580(3) 0.10463(14) 0.0352(9) Uani 1 d . .
C3 C 0.0956(3) 0.4706(3) 0.17591(15) 0.0328(8) Uani 1 d . .
C4 C -0.1917(3) 0.6155(3) 0.17311(15) 0.0336(8) Uani 1 d . .
C5 C -0.2250(3) 0.4797(5) 0.1855(2) 0.0551(12) Uani 1 d . .
C6 C -0.2476(3) 0.7123(5) 0.2025(2) 0.0476(10) Uani 1 d . .
C7 C -0.0174(3) 0.6581(3) 0.24875(12) 0.0294(7) Uani 1 d . .
C8 C -0.0371(4) 0.5424(4) 0.2823(2) 0.0446(10) Uani 1 d . .
C9 C -0.0482(3) 0.7806(4) 0.27450(14) 0.0373(9) Uani 1 d . .
C15 C 0.1414(2) 1.0523(3) 0.10914(11) 0.0222(6) Uani 1 d . .
C14 C 0.1864(2) 1.1532(3) 0.08589(13) 0.0266(7) Uani 1 d . .
C13 C 0.2574(3) 1.2233(3) 0.11362(14) 0.0331(8) Uani 1 d . .
C12 C 0.2842(3) 1.1886(4) 0.16479(14) 0.0361(8) Uani 1 d . .
C11 C 0.2416(2) 1.0869(3) 0.18791(13) 0.0271(7) Uani 1 d . .
C10 C 0.1684(2) 1.0142(3) 0.16064(11) 0.0211(6) Uani 1 d . .
C25 C -0.2238(2) 0.9428(3) 0.10580(12) 0.0251(6) Uani 1 d . .
C24 C -0.3050(2) 1.0173(4) 0.11111(14) 0.0339(8) Uani 1 d . .
C23 C -0.3883(3) 0.9981(4) 0.0791(2) 0.0425(9) Uani 1 d . .
C22 C -0.3894(3) 0.9020(5) 0.0420(2) 0.0438(10) Uani 1 d . .
C21 C -0.3093(2) 0.8286(4) 0.03592(13) 0.0337(8) Uani 1 d . .
C20 C -0.2230(2) 0.8483(3) 0.06781(12) 0.0240(6) Uani 1 d . .
C16 C -0.0427(2) 1.0891(3) 0.06807(12) 0.0212(6) Uani 1 d . .
C26 C -0.0771(2) 1.1162(3) 0.12044(12) 0.0277(7) Uani 1 d . .
Li1 Li 0.1939(4) 0.7501(6) 0.1296(2) 0.0313(12) Uani 1 d . .
O30 O 0.2376(2) 0.7462(3) 0.05702(9) 0.0376(6) Uani 1 d . .
C31 C 0.2873(3) 0.8500(4) 0.0354(2) 0.0432(9) Uani 1 d . .
C32 C 0.3573(3) 0.9044(4) 0.0766(2) 0.0414(9) Uani 1 d . .
C33 C 0.1793(3) 0.6720(4) 0.01874(14) 0.0415(9) Uani 1 d . .
C34 C 0.1918(4) 0.5343(4) 0.0307(2) 0.0513(11) Uani 1 d . .
O40 O 0.3063(2) 0.6814(2) 0.17018(9) 0.0348(5) Uani 1 d . .
C41 C 0.3576(3) 0.7569(4) 0.21069(14) 0.0351(8) Uani 1 d . .
C42 C 0.4484(3) 0.6835(4) 0.2265(2) 0.0438(9) Uani 1 d . .
C43 C 0.4680(3) 0.6169(5) 0.1768(2) 0.0493(11) Uani 1 d . .
C44 C 0.3678(3) 0.5796(4) 0.1549(2) 0.0513(11) Uani 1 d . .
O50 O 0.4694(9) 0.4682(13) 0.0038(6) 0.144(5) Uiso 0.50 d P .
C51 C 0.5532(14) 0.4639(19) 0.0413(7) 0.266(8) Uiso 1 d . .
C52 C 0.5589(11) 0.3792(15) 0.0693(6) 0.218(6) Uiso 1 d . .
H10 H 0.0671(29) 0.7100(37) 0.1068(15) 0.050 Uiso 1 d . .
H1 H -0.0440(30) 0.4342(40) 0.1840(16) 0.050 Uiso 1 d . .
H2A H -0.0179(31) 0.3874(44) 0.0994(16) 0.050 Uiso 1 d . .
H2B H -0.1091(32) 0.4503(40) 0.0928(16) 0.050 Uiso 1 d . .
H2C H -0.0087(29) 0.5241(41) 0.0802(15) 0.050 Uiso 1 d . .
H3A H 0.1134(30) 0.3871(42) 0.1680(16) 0.050 Uiso 1 d . .
H3B H 0.1165(29) 0.4765(39) 0.2173(16) 0.050 Uiso 1 d . .
H3C H 0.1258(30) 0.5374(42) 0.1612(16) 0.050 Uiso 1 d . .
H4 H -0.2045(31) 0.6274(40) 0.1390(16) 0.050 Uiso 1 d . .
H5A H -0.2834(33) 0.4719(42) 0.1807(16) 0.050 Uiso 1 d . .
H5B H -0.1945(31) 0.4112(42) 0.1662(16) 0.050 Uiso 1 d . .
H5C H -0.2067(31) 0.4565(41) 0.2210(17) 0.050 Uiso 1 d . .
H6A H -0.2231(31) 0.7984(42) 0.2016(16) 0.050 Uiso 1 d . .
H6B H -0.3211(32) 0.7155(39) 0.1868(16) 0.050 Uiso 1 d . .
H6C H -0.2500(31) 0.6849(40) 0.2377(17) 0.050 Uiso 1 d . .
H7 H 0.0447(32) 0.6637(40) 0.2467(16) 0.050 Uiso 1 d . .
H8A H -0.0987(32) 0.5354(42) 0.2864(17) 0.050 Uiso 1 d . .
H8B H -0.0186(29) 0.4506(41) 0.2661(16) 0.050 Uiso 1 d . .
H8C H -0.0010(30) 0.5518(39) 0.3156(17) 0.050 Uiso 1 d . .
H9A H -0.0430(30) 0.8556(41) 0.2510(16) 0.050 Uiso 1 d . .
H9B H -0.0126(31) 0.7923(39) 0.3051(16) 0.050 Uiso 1 d . .
H9C H -0.1165(32) 0.7708(40) 0.2826(16) 0.050 Uiso 1 d . .
H14 H 0.1667(31) 1.1708(40) 0.0550(16) 0.050 Uiso 1 d . .
H13 H 0.2808(30) 1.2969(40) 0.0977(16) 0.050 Uiso 1 d . .
H12 H 0.3255(31) 1.2352(41) 0.1831(16) 0.050 Uiso 1 d . .
H11 H 0.2607(29) 1.0604(39) 0.2234(16) 0.050 Uiso 1 d . .
H24 H -0.2999(30) 1.0828(39) 0.1385(16) 0.050 Uiso 1 d . .
H23 H -0.4393(31) 1.0509(40) 0.0839(16) 0.050 Uiso 1 d . .
H22 H -0.4429(31) 0.8826(40) 0.0220(16) 0.050 Uiso 1 d . .
H21 H -0.3088(30) 0.7665(41) 0.0102(16) 0.050 Uiso 1 d . .
H16A H -0.0174(30) 1.1619(40) 0.0553(16) 0.050 Uiso 1 d . .
H16B H -0.0933(30) 1.0543(39) 0.0432(16) 0.050 Uiso 1 d . .
H26A H -0.0274(31) 1.1478(39) 0.1448(16) 0.050 Uiso 1 d . .
H26B H -0.1295(32) 1.1629(40) 0.1197(16) 0.050 Uiso 1 d . .
H31A H 0.3193(31) 0.8150(39) 0.0064(16) 0.050 Uiso 1 d . .
H31B H 0.2309(30) 0.9183(39) 0.0228(15) 0.050 Uiso 1 d . .
H32A H 0.3181(30) 0.9389(39) 0.1080(16) 0.050 Uiso 1 d . .
H32B H 0.4082(32) 0.8475(41) 0.0889(16) 0.050 Uiso 1 d . .
H32C H 0.3847(30) 0.9820(42) 0.0656(16) 0.050 Uiso 1 d . .
H33A H 0.2028(30) 0.6914(39) -0.0139(17) 0.050 Uiso 1 d . .
H33B H 0.1102(32) 0.6962(39) 0.0213(16) 0.050 Uiso 1 d . .
H34A H 0.1547(30) 0.4841(41) 0.0048(16) 0.050 Uiso 1 d . .
H34B H 0.1735(31) 0.5148(41) 0.0607(17) 0.050 Uiso 1 d . .
H34C H 0.2630(33) 0.5053(40) 0.0291(16) 0.050 Uiso 1 d . .
H41A H 0.3715(30) 0.8453(40) 0.1964(16) 0.050 Uiso 1 d . .
H41B H 0.3200(31) 0.7724(41) 0.2361(16) 0.050 Uiso 1 d . .
H42A H 0.4348(31) 0.6296(41) 0.2517(16) 0.050 Uiso 1 d . .
H42B H 0.5037(30) 0.7509(42) 0.2384(15) 0.050 Uiso 1 d . .
H43A H 0.5046(31) 0.5484(42) 0.1802(16) 0.050 Uiso 1 d . .
H43B H 0.4983(31) 0.6816(41) 0.1566(17) 0.050 Uiso 1 d . .
H44A H 0.3640(30) 0.5707(41) 0.1183(17) 0.050 Uiso 1 d . .
H44B H 0.3419(31) 0.5066(42) 0.1710(17) 0.050 Uiso 1 d . .

loop_
_atom_type_symbol
_atom_type_description
_atom_type_scat_dispersion_real
_atom_type_scat_dispersion_imag
_atom_type_scat_source
C C 0.0033 0.0016 'International Tables Vol C Tables 4.2.6.8 and 6.1.1.4'
H H 0.0000 0.0000 'International Tables Vol C Tables 4.2.6.8 and 6.1.1.4'
O O 0.0106 0.0060 'International Tables Vol C Tables 4.2.6.8 and 6.1.1.4'
P P 0.1023 0.0942 'International Tables Vol C Tables 4.2.6.8 and 6.1.1.4'
S S 0.1246 0.1234 'International Tables Vol C Tables 4.2.6.8 and 6.1.1.4'
Li Li -0.0003 0.0001 'International Tables Vol C Tables 4.2.6.8 and 6.1.1.4'
Ru Ru -1.2594 0.8363 'International Tables Vol C Tables 4.2.6.8 and 6.1.1.4'

loop_
_geom_angle_atom_site_label_1
_geom_angle_atom_site_label_2
_geom_angle_atom_site_label_3
_geom_angle
_geom_angle_site_symmetry_1
_geom_angle_site_symmetry_3
_geom_angle_publ_flag
P1 Ru1 S2 174.09(3) . . ?
P1 Ru1 S3 98.52(3) . . ?
S2 Ru1 S3 86.94(3) . . ?
P1 Ru1 S4 90.86(3) . . ?
S2 Ru1 S4 87.15(3) . . ?
S3 Ru1 S4 86.79(3) . . ?
P1 Ru1 S1 95.58(3) . . ?
S2 Ru1 S1 86.28(3) . . ?
S3 Ru1 S1 93.82(3) . . ?
S4 Ru1 S1 173.36(3) . . ?
P1 Ru1 Li1 99.82(12) . . ?
S2 Ru1 Li1 76.68(12) . . ?
S3 Ru1 Li1 144.56(12) . . ?
S4 Ru1 Li1 122.84(11) . . ?
S1 Ru1 Li1 54.43(11) . . ?
P1 Ru1 H10 86.5(14) . . ?
S2 Ru1 H10 87.9(14) . . ?
S3 Ru1 H10 173.7(14) . . ?
S4 Ru1 H10 89.3(14) . . ?
S1 Ru1 H10 89.4(14) . . ?
Li1 Ru1 H10 36.7(14) . . ?
C10 S1 Ru1 104.32(10) . . ?
C10 S1 Li1 85.2(2) . . ?
Ru1 S1 Li1 73.25(13) . . ?
C15 S2 C16 97.89(14) . . ?
C15 S2 Ru1 106.76(10) . . ?
C16 S2 Ru1 103.81(10) . . ?
C25 S3 C26 98.35(15) . . ?
C25 S3 Ru1 104.53(11) . . ?
C26 S3 Ru1 103.51(11) . . ?
C20 S4 Ru1 104.71(11) . . ?
C7 P1 C1 101.25(15) . . ?
C7 P1 C4 107.9(2) . . ?
C1 P1 C4 101.2(2) . . ?
C7 P1 Ru1 114.45(12) . . ?
C1 P1 Ru1 114.53(11) . . ?
C4 P1 Ru1 115.83(11) . . ?
C2 C1 C3 110.6(3) . . ?
C2 C1 P1 109.5(2) . . ?
C3 C1 P1 113.2(2) . . ?
C2 C1 H1 114.4(26) . . ?
C3 C1 H1 108.6(26) . . ?
P1 C1 H1 100.2(26) . . ?
C1 C2 H2A 106.4(31) . . ?
C1 C2 H2B 116.3(23) . . ?
H2A C2 H2B 102.4(38) . . ?
C1 C2 H2C 113.7(22) . . ?
H2A C2 H2C 110.6(38) . . ?
H2B C2 H2C 106.8(32) . . ?
C1 C3 H3A 108.6(26) . . ?
C1 C3 H3B 113.8(22) . . ?
H3A C3 H3B 102.3(32) . . ?
C1 C3 H3C 108.0(26) . . ?
H3A C3 H3C 118.5(35) . . ?
H3B C3 H3C 105.8(33) . . ?
C6 C4 C5 109.2(4) . . ?
C6 C4 P1 113.4(3) . . ?
C5 C4 P1 117.3(3) . . ?
C6 C4 H4 109.6(28) . . ?
C5 C4 H4 107.3(28) . . ?
P1 C4 H4 99.2(28) . . ?
C4 C5 H5A 112.1(32) . . ?
C4 C5 H5B 114.1(25) . . ?
H5A C5 H5B 108.7(40) . . ?
C4 C5 H5C 111.9(26) . . ?
H5A C5 H5C 107.3(40) . . ?
H5B C5 H5C 102.1(35) . . ?
C4 C6 H6A 114.1(26) . . ?
C4 C6 H6B 110.5(22) . . ?
H6A C6 H6B 107.1(33) . . ?
C4 C6 H6C 109.8(26) . . ?
H6A C6 H6C 110.1(36) . . ?
H6B C6 H6C 104.9(34) . . ?
C9 C7 C8 110.1(3) . . ?
C9 C7 P1 113.9(2) . . ?
C8 C7 P1 116.5(3) . . ?
C9 C7 H7 106.8(28) . . ?
C8 C7 H7 108.4(28) . . ?
P1 C7 H7 100.0(28) . . ?
C7 C8 H8A 111.1(29) . . ?
C7 C8 H8B 114.6(22) . . ?
H8A C8 H8B 104.0(36) . . ?
C7 C8 H8C 108.7(25) . . ?
H8A C8 H8C 110.1(37) . . ?
H8B C8 H8C 108.2(32) . . ?
C7 C9 H9A 110.8(24) . . ?
C7 C9 H9B 110.0(26) . . ?
H9A C9 H9B 111.3(35) . . ?
C7 C9 H9C 108.5(25) . . ?
H9A C9 H9C 109.1(34) . . ?
H9B C9 H9C 107.0(35) . . ?
C14 C15 C10 121.9(3) . . ?
C14 C15 S2 119.3(2) . . ?
C10 C15 S2 118.7(2) . . ?
C13 C14 C15 120.5(3) . . ?
C13 C14 H14 122.5(30) . . ?
C15 C14 H14 116.9(30) . . ?
C14 C13 C12 118.5(3) . . ?
C14 C13 H13 117.7(25) . . ?
C12 C13 H13 123.5(25) . . ?
C11 C12 C13 121.5(3) . . ?
C11 C12 H12 119.3(28) . . ?
C13 C12 H12 119.1(29) . . ?
C12 C11 C10 121.3(3) . . ?
C12 C11 H11 122.3(24) . . ?
C10 C11 H11 116.4(24) . . ?
C15 C10 C11 116.3(3) . . ?
C15 C10 S1 123.7(2) . . ?
C11 C10 S1 120.1(2) . . ?
C20 C25 C24 121.4(3) . . ?
C20 C25 S3 120.5(2) . . ?
C24 C25 S3 118.1(3) . . ?
C23 C24 C25 120.8(4) . . ?
C23 C24 H24 122.5(25) . . ?
C25 C24 H24 116.8(25) . . ?
C24 C23 C22 118.4(4) . . ?
C24 C23 H23 117.1(27) . . ?
C22 C23 H23 124.4(27) . . ?
C21 C22 C23 121.4(3) . . ?
C21 C22 H22 117.1(28) . . ?
C23 C22 H22 121.4(28) . . ?
C22 C21 C20 120.9(3) . . ?
C22 C21 H21 121.9(26) . . ?
C20 C21 H21 117.2(27) . . ?
C25 C20 C21 117.1(3) . . ?
C25 C20 S4 123.1(2) . . ?
C21 C20 S4 119.9(3) . . ?
C26 C16 S2 111.2(2) . . ?
C26 C16 H16A 109.6(26) . . ?
S2 C16 H16A 108.7(26) . . ?
C26 C16 H16B 113.0(24) . . ?
S2 C16 H16B 103.8(24) . . ?
H16A C16 H16B 110.4(34) . . ?
C16 C26 S3 111.2(2) . . ?
C16 C26 H26A 112.8(25) . . ?
S3 C26 H26A 105.0(25) . . ?
C16 C26 H26B 114.6(27) . . ?
S3 C26 H26B 99.7(27) . . ?
H26A C26 H26B 112.4(36) . . ?
O40 Li1 O30 101.4(3) . . ?
O40 Li1 S1 104.3(2) . . ?
O30 Li1 S1 143.0(3) . . ?
O40 Li1 Ru1 146.0(3) . . ?
O30 Li1 Ru1 111.5(2) . . ?
S1 Li1 Ru1 52.32(11) . . ?
O40 Li1 H10 141.9(12) . . ?
O30 Li1 H10 93.4(12) . . ?
S1 Li1 H10 82.4(12) . . ?
Ru1 Li1 H10 31.5(12) . . ?
C31 O30 C33 113.7(3) . . ?
C31 O30 Li1 123.0(3) . . ?
C33 O30 Li1 116.5(3) . . ?
O30 C31 C32 108.7(3) . . ?
O30 C31 H31A 106.9(25) . . ?
C32 C31 H31A 111.9(25) . . ?
O30 C31 H31B 104.4(22) . . ?
C32 C31 H31B 112.1(22) . . ?
H31A C31 H31B 112.4(32) . . ?
C31 C32 H32A 108.5(22) . . ?
C31 C32 H32B 114.9(25) . . ?
H32A C32 H32B 111.6(33) . . ?
C31 C32 H32C 111.5(26) . . ?
H32A C32 H32C 100.8(32) . . ?
H32B C32 H32C 108.7(35) . . ?
O30 C33 C34 109.1(3) . . ?
O30 C33 H33A 105.9(26) . . ?
C34 C33 H33A 110.3(25) . . ?
O30 C33 H33B 107.9(24) . . ?
C34 C33 H33B 109.1(24) . . ?
H33A C33 H33B 114.4(34) . . ?
C33 C34 H34A 109.7(25) . . ?
C33 C34 H34B 112.2(30) . . ?
H34A C34 H34B 108.1(38) . . ?
C33 C34 H34C 111.7(24) . . ?
H34A C34 H34C 105.8(34) . . ?
H34B C34 H34C 109.0(37) . . ?
C44 O40 C41 109.2(3) . . ?
C44 O40 Li1 126.5(3) . . ?
C41 O40 Li1 121.0(3) . . ?
O40 C41 C42 105.8(3) . . ?
O40 C41 H41A 109.2(23) . . ?
C42 C41 H41A 112.1(24) . . ?
O40 C41 H41B 110.1(28) . . ?
C42 C41 H41B 115.4(28) . . ?
H41A C41 H41B 104.3(36) . . ?
C43 C42 C41 102.4(3) . . ?
C43 C42 H42A 113.5(28) . . ?
C41 C42 H42A 106.8(29) . . ?
C43 C42 H42B 111.5(22) . . ?
C41 C42 H42B 108.3(23) . . ?
H42A C42 H42B 113.5(34) . . ?
C42 C43 C44 101.8(4) . . ?
C42 C43 H43A 115.8(28) . . ?
C44 C43 H43A 109.9(29) . . ?
C42 C43 H43B 105.0(25) . . ?
C44 C43 H43B 114.2(26) . . ?
H43A C43 H43B 110.0(37) . . ?
O40 C44 C43 105.3(3) . . ?
O40 C44 H44A 111.3(26) . . ?
C43 C44 H44A 111.5(27) . . ?
O40 C44 H44B 102.1(26) . . ?
C43 C44 H44B 114.7(27) . . ?
H44A C44 H44B 111.5(36) . . ?
O50 O50 C51 70.5(14) 3_665 3_665 ?
O50 O50 C51 63.2(13) 3_665 . ?
C51 O50 C51 133.8(12) 3_665 . ?
C52 C51 O50 159.0(22) . 3_665 ?
C52 C51 O50 117.0(21) . . ?
O50 C51 O50 46.2(12) 3_665 . ?

loop_
_geom_bond_atom_site_label_1
_geom_bond_atom_site_label_2
_geom_bond_distance
_geom_bond_site_symmetry_2
_geom_bond_publ_flag
Ru1 P1 2.3192(9) . ?
Ru1 S2 2.3419(8) . ?
Ru1 S3 2.3711(9) . ?
Ru1 S4 2.3742(8) . ?
Ru1 S1 2.4051(8) . ?
Ru1 Li1 2.910(6) . ?
Ru1 H10 1.64(4) . ?
S1 C10 1.751(3) . ?
S1 Li1 2.472(6) . ?
S2 C15 1.794(3) . ?
S2 C16 1.829(3) . ?
S3 C25 1.794(3) . ?
S3 C26 1.829(4) . ?
S4 C20 1.747(3) . ?
P1 C7 1.866(3) . ?
P1 C1 1.875(3) . ?
P1 C4 1.880(4) . ?
C1 C2 1.523(5) . ?
C1 C3 1.527(5) . ?
C1 H1 0.92(4) . ?
C2 H2A 0.80(4) . ?
C2 H2B 1.03(4) . ?
C2 H2C 1.04(4) . ?
C3 H3A 0.94(4) . ?
C3 H3B 1.09(4) . ?
C3 H3C 0.92(4) . ?
C4 C6 1.524(6) . ?
C4 C5 1.537(5) . ?
C4 H4 0.90(4) . ?
C5 H5A 0.82(4) . ?
C5 H5B 0.99(4) . ?
C5 H5C 0.96(4) . ?
C6 H6A 0.97(4) . ?
C6 H6B 1.07(4) . ?
C6 H6C 0.96(4) . ?
C7 C9 1.524(5) . ?
C7 C8 1.529(5) . ?
C7 H7 0.88(4) . ?
C8 H8A 0.88(4) . ?
C8 H8B 1.09(4) . ?
C8 H8C 0.97(4) . ?
C9 H9A 1.00(4) . ?
C9 H9B 0.91(4) . ?
C9 H9C 1.00(4) . ?
C15 C14 1.392(4) . ?
C15 C10 1.412(4) . ?
C14 C13 1.385(5) . ?
C14 H14 0.84(4) . ?
C13 C12 1.394(5) . ?
C13 H13 0.94(4) . ?
C12 C11 1.381(5) . ?
C12 H12 0.87(4) . ?
C11 C10 1.415(4) . ?
C11 H11 0.97(4) . ?
C25 C20 1.395(4) . ?
C25 C24 1.397(5) . ?
C24 C23 1.386(5) . ?
C24 H24 0.98(4) . ?
C23 C22 1.390(6) . ?
C23 H23 0.92(4) . ?
C22 C21 1.379(6) . ?
C22 H22 0.90(4) . ?
C21 C20 1.419(4) . ?
C21 H21 0.93(4) . ?
C16 C26 1.506(4) . ?
C16 H16A 0.91(4) . ?
C16 H16B 0.99(4) . ?
C26 H26A 0.96(4) . ?
C26 H26B 0.88(4) . ?
Li1 O40 1.953(6) . ?
Li1 O30 2.027(6) . ?
Li1 H10 1.87(4) . ?
O30 C31 1.430(5) . ?
O30 C33 1.452(4) . ?
C31 C32 1.498(6) . ?
C31 H31A 0.98(4) . ?
C31 H31B 1.09(4) . ?
C32 H32A 1.08(4) . ?
C32 H32B 0.96(4) . ?
C32 H32C 0.95(4) . ?
C33 C34 1.480(6) . ?
C33 H33A 0.96(4) . ?
C33 H33B 1.01(4) . ?
C34 H34A 0.97(4) . ?
C34 H34B 0.86(4) . ?
C34 H34C 1.05(5) . ?
O40 C44 1.447(5) . ?
O40 C41 1.452(4) . ?
C41 C42 1.512(5) . ?
C41 H41A 1.02(4) . ?
C41 H41B 0.89(4) . ?
C42 C43 1.511(6) . ?
C42 H42A 0.89(4) . ?
C42 H42B 1.07(4) . ?
C43 C44 1.519(6) . ?
C43 H43A 0.88(4) . ?
C43 H43B 0.98(4) . ?
C44 H44A 0.95(4) . ?
C44 H44B 0.96(4) . ?
O50 O50 1.12(2) 3_665 ?
O50 C51 1.38(2) 3_665 ?
O50 C51 1.46(2) . ?
C51 C52 1.14(2) . ?
C51 O50 1.38(2) 3_665 ?
